data_7209605
loop_
_publ_author_name
'Pang, Xue'
'Wang, Hui'
'Zhao, Xiao Ran'
'Jin, Wei Jun'

_publ_section_title
;
 Co-crystallization turned on the phosphorescence of phenanthrene by
 C--Br&#x22EF;\p halogen bonding, \p--hole&#x22EF;\p bonding and other
 assisting interactions
;
_journal_issue 14
_journal_name_full CrystEngComm
_journal_page_first 2722
_journal_paper_doi 10.1039/c3ce26661c
_journal_volume 15
_journal_year 2013
_chemical_formula_sum 'C54 H30 Br4 F8'
_chemical_formula_weight 1150.42
_chemical_name_systematic
;
?
;
_space_group_IT_number 2
_symmetry_cell_setting triclinic
_symmetry_space_group_name_Hall '-P 1'
_symmetry_space_group_name_H-M 'P -1'
_atom_sites_solution_hydrogens geom
_atom_sites_solution_primary direct
_atom_sites_solution_secondary difmap
_audit_creation_method SHELXL-97
_cell_angle_alpha 83.047(2)
_cell_angle_beta 84.916(2)
_cell_angle_gamma 79.039(2)
_cell_formula_units_Z 1
_cell_length_a 6.9513(10)
_cell_length_b 8.9349(13)
_cell_length_c 17.922(2)
_cell_measurement_reflns_used 1888
_cell_measurement_temperature 110(2)
_cell_measurement_theta_max 26.37
_cell_measurement_theta_min 2.71
_cell_volume 1082.3(3)
_computing_cell_refinement 'Bruker SMART'
_computing_data_collection 'Bruker SMART'
_computing_data_reduction 'Bruker SAINT'
_computing_molecular_graphics 'Bruker SHELXTL'
_computing_publication_material 'Bruker SHELXTL'
_computing_structure_refinement 'SHELXL-97 (Sheldrick, 1997)'
_computing_structure_solution 'SHELXS-97 (Sheldrick, 1990)'
_diffrn_ambient_temperature 110(2)
_diffrn_measured_fraction_theta_full 0.992
_diffrn_measured_fraction_theta_max 0.992
_diffrn_measurement_device_type 'CCD area detector'
_diffrn_measurement_method 'phi and omega scans'
_diffrn_radiation_monochromator graphite
_diffrn_radiation_source 'fine-focus sealed tube'
_diffrn_radiation_type MoK\a
_diffrn_radiation_wavelength 0.71073
_diffrn_reflns_av_R_equivalents 0.0205
_diffrn_reflns_av_sigmaI/netI 0.0423
_diffrn_reflns_limit_h_max 7
_diffrn_reflns_limit_h_min -8
_diffrn_reflns_limit_k_max 10
_diffrn_reflns_limit_k_min -6
_diffrn_reflns_limit_l_max 21
_diffrn_reflns_limit_l_min -18
_diffrn_reflns_number 5369
_diffrn_reflns_theta_full 25.05
_diffrn_reflns_theta_max 25.05
_diffrn_reflns_theta_min 2.29
_exptl_absorpt_coefficient_mu 3.793
_exptl_absorpt_correction_T_max 0.6589
_exptl_absorpt_correction_T_min 0.3766
_exptl_absorpt_correction_type multi-scan
_exptl_absorpt_process_details SADABS
_exptl_crystal_density_diffrn 1.765
_exptl_crystal_density_method 'not measured'
_exptl_crystal_F_000 566
_exptl_crystal_size_max 0.32
_exptl_crystal_size_mid 0.20
_exptl_crystal_size_min 0.12
_refine_diff_density_max 0.417
_refine_diff_density_min -0.378
_refine_diff_density_rms 0.075
_refine_ls_extinction_method none
_refine_ls_goodness_of_fit_ref 1.028
_refine_ls_hydrogen_treatment constr
_refine_ls_matrix_type full
_refine_ls_number_parameters 307
_refine_ls_number_reflns 3798
_refine_ls_number_restraints 170
_refine_ls_restrained_S_all 1.010
_refine_ls_R_factor_all 0.0428
_refine_ls_R_factor_gt 0.0307
_refine_ls_shift/su_max 0.001
_refine_ls_shift/su_mean 0.000
_refine_ls_structure_factor_coef Fsqd
_refine_ls_weighting_details 'calc w=1/[\s^2^(Fo^2^)+(0.0332P)^2^+0.0000P] where P=(Fo^2^+2Fc^2^)/3'
_refine_ls_weighting_scheme calc
_refine_ls_wR_factor_gt 0.0667
_refine_ls_wR_factor_ref 0.0710
_reflns_number_gt 3057
_reflns_number_total 3798
_reflns_threshold_expression >2sigma(I)
_cod_data_source_file c3ce26661c.txt
_cod_data_source_block 120330a_0m
_cod_depositor_comments
;
The following automatic conversions were performed:

'_symmetry_cell_setting' value 'Triclinic' changed to 'triclinic'
according to /home/saulius/struct/CIF-dictionaries/cif_core.dic
dictionary named 'cif_core.dic' version 2.4.2 from
2011-04-26.

'_exptl_absorpt_correction_type' value 'Multi-scan'
changed to 'multi-scan' according to
/home/saulius/struct/CIF-dictionaries/cif_core.dic dictionary named
'cif_core.dic' version 2.4.2 from 2011-04-26.

Automatic conversion script
Id: cif_fix_values 1891 2012-01-12 08:04:46Z andrius 
;
_cod_original_sg_symbol_H-M P-1
_cod_database_code 7209605

loop_
_symmetry_equiv_pos_as_xyz
'x, y, z'
'-x, -y, -z'

loop_
_atom_site_label
_atom_site_type_symbol
_atom_site_fract_x
_atom_site_fract_y
_atom_site_fract_z
_atom_site_U_iso_or_equiv
_atom_site_adp_type
_atom_site_occupancy
_atom_site_symmetry_multiplicity
_atom_site_calc_flag
_atom_site_refinement_flags
_atom_site_disorder_assembly
_atom_site_disorder_group
Br1 Br 0.99040(4) 0.21908(4) 0.012102(16) 0.02269(10) Uani 1 1 d . . .
Br2 Br 0.76951(5) 0.24094(4) 0.372573(16) 0.03002(11) Uani 1 1 d . . .
C1 C 0.9380(4) 0.2289(3) 0.11571(15) 0.0172(6) Uani 1 1 d U . .
C2 C 0.9815(4) 0.0987(3) 0.16605(16) 0.0184(7) Uani 1 1 d U . .
C3 C 0.9342(4) 0.1039(3) 0.24188(16) 0.0192(7) Uani 1 1 d U . .
C4 C 0.8424(4) 0.2376(3) 0.26990(16) 0.0183(7) Uani 1 1 d U . .
C5 C 0.8006(4) 0.3690(3) 0.21998(16) 0.0175(6) Uani 1 1 d U . .
C6 C 0.8494(4) 0.3643(3) 0.14396(15) 0.0165(6) Uani 1 1 d U . .
C7 C 0.4329(4) 0.1536(3) 0.19747(16) 0.0174(6) Uani 1 1 d U . .
C8 C 0.4692(4) 0.0218(3) 0.24922(17) 0.0230(7) Uani 1 1 d U . .
H8 H 0.4329 0.0292 0.3012 0.028 Uiso 1 1 calc R . .
C9 C 0.5558(5) -0.1168(4) 0.22592(18) 0.0282(8) Uani 1 1 d U . .
H9 H 0.5766 -0.2047 0.2618 0.034 Uiso 1 1 calc R . .
C10 C 0.6146(4) -0.1315(4) 0.14958(18) 0.0269(7) Uani 1 1 d U . .
H10 H 0.6761 -0.2280 0.1340 0.032 Uiso 1 1 calc R . .
C11 C 0.5820(4) -0.0047(4) 0.09826(17) 0.0220(7) Uani 1 1 d U . .
H11 H 0.6215 -0.0140 0.0466 0.026 Uiso 1 1 calc R . .
C12 C 0.4910(4) 0.1396(3) 0.12040(16) 0.0166(6) Uani 1 1 d U . .
C13 C 0.4547(4) 0.2714(4) 0.06617(17) 0.0222(7) Uani 1 1 d U . .
H13 H 0.4920 0.2609 0.0145 0.027 Uiso 1 1 calc R . .
C14 C 0.3692(4) 0.4098(4) 0.08664(16) 0.0222(7) Uani 1 1 d U . .
H14 H 0.3474 0.4949 0.0492 0.027 Uiso 1 1 calc R . .
C15 C 0.3106(4) 0.4312(3) 0.16329(17) 0.0220(7) Uani 1 1 d U . .
C16 C 0.2202(5) 0.5758(4) 0.18484(19) 0.0302(8) Uani 1 1 d U . .
H16 H 0.2010 0.6613 0.1475 0.036 Uiso 1 1 calc R . .
C17 C 0.1595(5) 0.5964(4) 0.2580(2) 0.0348(9) Uani 1 1 d U . .
H17 H 0.0973 0.6947 0.2712 0.042 Uiso 1 1 calc R . .
C18 C 0.1896(5) 0.4715(4) 0.31312(19) 0.0330(8) Uani 1 1 d U . .
H18 H 0.1481 0.4854 0.3642 0.040 Uiso 1 1 calc R . .
C19 C 0.2782(4) 0.3289(4) 0.29473(17) 0.0229(7) Uani 1 1 d U . .
H19 H 0.2978 0.2455 0.3332 0.027 Uiso 1 1 calc R . .
C20 C 0.3405(4) 0.3046(3) 0.21969(16) 0.0179(6) Uani 1 1 d U . .
C21 C 0.4483(7) 0.9424(4) 0.4769(2) 0.0237(15) Uani 0.50 1 d PGU A -1
C22 C 0.2833(5) 0.9166(5) 0.4455(3) 0.0287(17) Uani 0.50 1 d PGU A -1
H22 H 0.1670 0.9922 0.4450 0.034 Uiso 0.50 1 calc PR A -1
C23 C 0.2884(6) 0.7800(5) 0.4149(3) 0.0323(16) Uani 0.50 1 d PGU A -1
H23 H 0.1757 0.7624 0.3934 0.039 Uiso 0.50 1 calc PR A -1
C24 C 0.4586(7) 0.6694(4) 0.4157(3) 0.0301(16) Uani 0.50 1 d PGU A -1
H24 H 0.4622 0.5761 0.3948 0.036 Uiso 0.50 1 calc PR A -1
C25 C 0.6236(6) 0.6952(4) 0.4471(3) 0.0306(16) Uani 0.50 1 d PGU A -1
H25 H 0.7399 0.6196 0.4476 0.037 Uiso 0.50 1 calc PR A -1
C26 C 0.6184(5) 0.8318(5) 0.4777(2) 0.0257(15) Uani 0.50 1 d PGDU A -1
C27 C 0.7821(8) 0.8572(7) 0.5110(3) 0.0294(16) Uani 0.50 1 d PDU A -1
H27 H 0.8982 0.7814 0.5108 0.035 Uiso 0.50 1 calc PR A -1
C28 C 0.7799(10) 0.9897(7) 0.5442(3) 0.0278(16) Uani 0.50 1 d PDU A -1
H28 H 0.8917 1.0033 0.5677 0.033 Uiso 0.50 1 calc PR A -1
C29 C 0.6046(6) 1.1076(5) 0.5426(3) 0.029(2) Uiso 0.50 1 d PG A -1
C30 C 0.6091(6) 1.2406(6) 0.5749(3) 0.036(2) Uiso 0.50 1 d PG A -1
H30 H 0.7241 1.2517 0.5971 0.044 Uiso 0.50 1 calc PR A -1
C31 C 0.4454(8) 1.3574(5) 0.5748(3) 0.034(2) Uiso 0.50 1 d PG A -1
H31 H 0.4485 1.4482 0.5969 0.041 Uiso 0.50 1 calc PR A -1
C32 C 0.2771(6) 1.3411(5) 0.5424(3) 0.037(2) Uiso 0.50 1 d PG A -1
H32 H 0.1652 1.4209 0.5423 0.044 Uiso 0.50 1 calc PR A -1
C33 C 0.2726(6) 1.2082(6) 0.5101(3) 0.0330(19) Uiso 0.50 1 d PG A -1
H33 H 0.1576 1.1971 0.4879 0.040 Uiso 0.50 1 calc PR A -1
C34 C 0.4363(8) 1.0914(5) 0.5102(3) 0.0222(17) Uiso 0.50 1 d PG A -1
F1 F 1.0699(2) -0.03519(19) 0.14096(9) 0.0256(4) Uani 1 1 d . . .
F2 F 0.9787(3) -0.02522(19) 0.28889(10) 0.0300(4) Uani 1 1 d . . .
F3 F 0.7126(2) 0.50150(19) 0.24460(9) 0.0247(4) Uani 1 1 d . . .
F4 F 0.8081(2) 0.49315(18) 0.09708(9) 0.0233(4) Uani 1 1 d . . .

loop_
_atom_site_aniso_label
_atom_site_aniso_U_11
_atom_site_aniso_U_22
_atom_site_aniso_U_33
_atom_site_aniso_U_23
_atom_site_aniso_U_13
_atom_site_aniso_U_12
Br1 0.02219(17) 0.02712(19) 0.01866(17) -0.00491(13) 0.00103(12) -0.00375(14)
Br2 0.0356(2) 0.0356(2) 0.01722(17) 0.00077(14) 0.00153(14) -0.00607(16)
C1 0.0153(14) 0.0195(17) 0.0174(15) -0.0014(13) -0.0017(11) -0.0050(13)
C2 0.0133(14) 0.0138(16) 0.0295(17) -0.0062(13) -0.0051(12) -0.0017(12)
C3 0.0190(15) 0.0134(16) 0.0239(16) 0.0054(13) -0.0053(12) -0.0028(13)
C4 0.0167(15) 0.0217(17) 0.0172(15) -0.0009(13) -0.0010(12) -0.0059(13)
C5 0.0180(15) 0.0128(15) 0.0218(16) -0.0056(12) 0.0016(12) -0.0025(13)
C6 0.0162(14) 0.0125(15) 0.0193(15) 0.0043(12) -0.0030(11) -0.0022(12)
C7 0.0153(14) 0.0141(16) 0.0236(16) -0.0002(12) -0.0029(12) -0.0052(12)
C8 0.0257(16) 0.0196(17) 0.0231(16) 0.0003(13) 0.0021(13) -0.0061(14)
C9 0.0364(19) 0.0147(17) 0.0311(18) 0.0057(14) -0.0017(15) -0.0040(15)
C10 0.0261(17) 0.0173(17) 0.0377(19) -0.0065(15) 0.0004(14) -0.0034(14)
C11 0.0191(15) 0.0228(18) 0.0246(16) -0.0079(14) 0.0014(12) -0.0030(14)
C12 0.0121(14) 0.0162(16) 0.0224(15) -0.0023(13) -0.0023(12) -0.0040(12)
C13 0.0187(15) 0.0282(19) 0.0195(16) 0.0005(14) -0.0024(12) -0.0049(14)
C14 0.0175(15) 0.0250(18) 0.0231(16) 0.0087(13) -0.0064(12) -0.0060(14)
C15 0.0158(15) 0.0167(17) 0.0337(18) -0.0023(14) -0.0053(13) -0.0024(13)
C16 0.0318(18) 0.0194(18) 0.040(2) -0.0011(15) -0.0057(15) -0.0048(15)
C17 0.0351(19) 0.0187(18) 0.051(2) -0.0139(17) -0.0022(17) 0.0004(15)
C18 0.0375(19) 0.030(2) 0.0343(19) -0.0139(16) 0.0031(15) -0.0087(16)
C19 0.0259(17) 0.0177(17) 0.0260(17) -0.0036(14) 0.0008(13) -0.0069(14)
C20 0.0139(14) 0.0173(16) 0.0238(16) -0.0023(13) -0.0003(12) -0.0065(12)
C21 0.031(4) 0.025(4) 0.015(3) 0.004(3) 0.005(3) -0.014(3)
C22 0.032(4) 0.030(4) 0.022(3) 0.008(3) 0.004(3) -0.009(3)
C23 0.034(4) 0.037(4) 0.029(4) -0.002(3) 0.002(3) -0.018(3)
C24 0.034(4) 0.032(4) 0.024(3) 0.003(3) -0.009(3) -0.007(3)
C25 0.028(4) 0.036(4) 0.026(3) 0.003(3) -0.002(3) -0.006(3)
C26 0.031(4) 0.027(4) 0.016(3) 0.001(3) 0.002(3) -0.001(3)
C27 0.022(3) 0.039(4) 0.028(3) 0.006(3) -0.005(3) -0.011(3)
C28 0.031(4) 0.030(4) 0.020(3) 0.009(3) -0.005(3) -0.005(3)
F1 0.0275(9) 0.0139(9) 0.0337(10) -0.0078(8) -0.0028(8) 0.0041(8)
F2 0.0396(11) 0.0161(10) 0.0298(10) 0.0084(8) -0.0071(8) 0.0013(8)
F3 0.0307(10) 0.0137(9) 0.0281(10) -0.0048(8) 0.0024(7) -0.0003(8)
F4 0.0302(10) 0.0132(9) 0.0242(9) 0.0038(7) -0.0014(7) -0.0023(8)

loop_
_atom_type_symbol
_atom_type_description
_atom_type_scat_dispersion_real
_atom_type_scat_dispersion_imag
_atom_type_scat_source
C C 0.0033 0.0016 'International Tables Vol C Tables 4.2.6.8 and 6.1.1.4'
H H 0.0000 0.0000 'International Tables Vol C Tables 4.2.6.8 and 6.1.1.4'
F F 0.0171 0.0103 'International Tables Vol C Tables 4.2.6.8 and 6.1.1.4'
Br Br -0.2901 2.4595 'International Tables Vol C Tables 4.2.6.8 and 6.1.1.4'

loop_
_geom_angle_atom_site_label_1
_geom_angle_atom_site_label_2
_geom_angle_atom_site_label_3
_geom_angle
C6 C1 C2 118.2(3)
C6 C1 Br1 121.2(2)
C2 C1 Br1 120.6(2)
F1 C2 C3 119.1(3)
F1 C2 C1 120.2(3)
C3 C2 C1 120.7(3)
F2 C3 C4 120.0(3)
F2 C3 C2 118.8(3)
C4 C3 C2 121.1(3)
C3 C4 C5 118.5(3)
C3 C4 Br2 120.6(2)
C5 C4 Br2 120.8(2)
F3 C5 C6 118.9(3)
F3 C5 C4 120.7(2)
C6 C5 C4 120.4(3)
F4 C6 C5 119.1(3)
F4 C6 C1 119.9(2)
C5 C6 C1 121.0(3)
C8 C7 C12 118.3(3)
C8 C7 C20 123.0(3)
C12 C7 C20 118.7(3)
C9 C8 C7 121.0(3)
C9 C8 H8 119.5
C7 C8 H8 119.5
C8 C9 C10 121.0(3)
C8 C9 H9 119.5
C10 C9 H9 119.5
C11 C10 C9 119.0(3)
C11 C10 H10 120.5
C9 C10 H10 120.5
C10 C11 C12 121.3(3)
C10 C11 H11 119.4
C12 C11 H11 119.4
C11 C12 C7 119.4(3)
C11 C12 C13 121.0(3)
C7 C12 C13 119.6(3)
C14 C13 C12 121.5(3)
C14 C13 H13 119.2
C12 C13 H13 119.2
C13 C14 C15 121.3(3)
C13 C14 H14 119.4
C15 C14 H14 119.4
C16 C15 C20 118.7(3)
C16 C15 C14 121.4(3)
C20 C15 C14 119.9(3)
C17 C16 C15 121.7(3)
C17 C16 H16 119.1
C15 C16 H16 119.1
C16 C17 C18 119.3(3)
C16 C17 H17 120.4
C18 C17 H17 120.4
C19 C18 C17 121.0(3)
C19 C18 H18 119.5
C17 C18 H18 119.5
C18 C19 C20 120.8(3)
C18 C19 H19 119.6
C20 C19 H19 119.6
C19 C20 C15 118.6(3)
C19 C20 C7 122.5(3)
C15 C20 C7 118.9(3)
C22 C21 C26 120.0
C22 C21 C34 118.4(4)
C26 C21 C34 121.6(4)
C21 C22 C23 120.0
C21 C22 H22 120.0
C23 C22 H22 120.0
C24 C23 C22 120.0
C24 C23 H23 120.0
C22 C23 H23 120.0
C23 C24 C25 120.0
C23 C24 H24 120.0
C25 C24 H24 120.0
C24 C25 C26 120.0
C24 C25 H25 120.0
C26 C25 H25 120.0
C25 C26 C21 120.0
C25 C26 C27 120.4(4)
C21 C26 C27 119.6(4)
C28 C27 C26 121.9(5)
C28 C27 H27 119.1
C26 C27 H27 119.1
C27 C28 C29 119.2(6)
C27 C28 H28 120.4
C29 C28 H28 120.4
C30 C29 C34 120.0
C30 C29 C28 117.6(4)
C34 C29 C28 122.4(4)
C31 C30 C29 120.0
C31 C30 H30 120.0
C29 C30 H30 120.0
C30 C31 C32 120.0
C30 C31 H31 120.0
C32 C31 H31 120.0
C33 C32 C31 120.0
C33 C32 H32 120.0
C31 C32 H32 120.0
C34 C33 C32 120.0
C34 C33 H33 120.0
C32 C33 H33 120.0
C33 C34 C29 120.0
C33 C34 C21 124.7(4)
C29 C34 C21 115.3(4)

loop_
_geom_bond_atom_site_label_1
_geom_bond_atom_site_label_2
_geom_bond_distance
Br1 C1 1.870(3)
Br2 C4 1.867(3)
C1 C6 1.381(4)
C1 C2 1.386(4)
C2 F1 1.346(3)
C2 C3 1.374(4)
C3 F2 1.346(3)
C3 C4 1.373(4)
C4 C5 1.387(4)
C5 F3 1.332(3)
C5 C6 1.378(4)
C6 F4 1.341(3)
C7 C8 1.405(4)
C7 C12 1.418(4)
C7 C20 1.465(4)
C8 C9 1.367(4)
C8 H8 0.9500
C9 C10 1.407(4)
C9 H9 0.9500
C10 C11 1.366(4)
C10 H10 0.9500
C11 C12 1.411(4)
C11 H11 0.9500
C12 C13 1.431(4)
C13 C14 1.345(4)
C13 H13 0.9500
C14 C15 1.423(4)
C14 H14 0.9500
C15 C16 1.408(4)
C15 C20 1.419(4)
C16 C17 1.364(5)
C16 H16 0.9500
C17 C18 1.396(5)
C17 H17 0.9500
C18 C19 1.370(4)
C18 H18 0.9500
C19 C20 1.405(4)
C19 H19 0.9500
C21 C22 1.3900
C21 C26 1.3900
C21 C34 1.508(4)
C22 C23 1.3900
C22 H22 0.9500
C23 C24 1.3900
C23 H23 0.9500
C24 C25 1.3900
C24 H24 0.9500
C25 C26 1.3900
C25 H25 0.9500
C26 C27 1.398(4)
C27 C28 1.385(4)
C27 H27 0.9500
C28 C29 1.451(7)
C28 H28 0.9500
C29 C30 1.3900
C29 C34 1.3900
C30 C31 1.3900
C30 H30 0.9500
C31 C32 1.3900
C31 H31 0.9500
C32 C33 1.3900
C32 H32 0.9500
C33 C34 1.3900
C33 H33 0.9500
